data_7123343
loop_
_publ_author_name
'Lu, Xing'
'Bao, Lipiao'
'Wang, Bingzhe'
'Yu, Pengyuan'
'Huang, Chenli'
'Pan, Changwang'
'Fang, Hongyun'
'Akasaka, Takeshi'
'Guldi, Dirk M.'

_publ_section_title
;
 Intermolecular packing and charge transfer in metallofullerene/porphyrin
 cocrystals
;
_journal_name_full 'Chemical Communications'
_journal_paper_doi 10.1039/C9CC02095K
_journal_year 2019
_chemical_formula_sum 'C256 H106 N8 Ni2 S4 Y2'
_chemical_formula_weight 3716.96
_chemical_name_common Y@C2v(9)-C82-Ni(OEP)
_chemical_name_systematic Y@C2v(9)-C82-Ni(OEP)
_space_group_crystal_system monoclinic
_space_group_IT_number 12
_space_group_name_Hall '-C 2y'
_space_group_name_H-M_alt 'C 1 2/m 1'
_symmetry_space_group_name_Hall '-C 2y'
_symmetry_space_group_name_H-M 'C 1 2/m 1'
_atom_sites_solution_hydrogens geom
_audit_creation_method SHELXL-2016/6
_audit_update_record
;
2018-12-31 deposited with the CCDC.    2019-04-26 downloaded from the CCDC.
;
_cell_angle_alpha 90
_cell_angle_beta 107.076(2)
_cell_angle_gamma 90
_cell_formula_units_Z 2
_cell_length_a 26.7012(15)
_cell_length_b 17.2044(10)
_cell_length_c 17.8379(10)
_cell_measurement_reflns_used 9882
_cell_measurement_temperature 173(2)
_cell_measurement_theta_max 24.88
_cell_measurement_theta_min 2.45
_cell_volume 7833.1(8)
_computing_structure_refinement 'SHELXL-2016/6 (Sheldrick, 2016)'
_computing_structure_solution 'SHELXT 2014/5 (Sheldrick, 2014)'
_diffrn_ambient_temperature 173(2)
_diffrn_measured_fraction_theta_full 0.998
_diffrn_measured_fraction_theta_max 0.998
_diffrn_measurement_device_type 'Bruker D8 quest'
_diffrn_radiation_type MoK\a
_diffrn_radiation_wavelength 0.71073
_diffrn_reflns_av_R_equivalents 0.0586
_diffrn_reflns_av_unetI/netI 0.0385
_diffrn_reflns_Laue_measured_fraction_full 0.998
_diffrn_reflns_Laue_measured_fraction_max 0.998
_diffrn_reflns_limit_h_max 32
_diffrn_reflns_limit_h_min -32
_diffrn_reflns_limit_k_max 20
_diffrn_reflns_limit_k_min -20
_diffrn_reflns_limit_l_max 21
_diffrn_reflns_limit_l_min -21
_diffrn_reflns_number 58599
_diffrn_reflns_point_group_measured_fraction_full 0.998
_diffrn_reflns_point_group_measured_fraction_max 0.998
_diffrn_reflns_theta_full 25.242
_diffrn_reflns_theta_max 25.681
_diffrn_reflns_theta_min 2.652
_diffrn_source 'Bruker D8 quest'
_exptl_absorpt_coefficient_mu 1.099
_exptl_absorpt_correction_T_max 0.7454
_exptl_absorpt_correction_T_min 0.6969
_exptl_absorpt_correction_type multi-scan
_exptl_crystal_colour black
_exptl_crystal_density_diffrn 1.576
_exptl_crystal_description block
_exptl_crystal_F_000 3792
_exptl_crystal_size_max 0.040
_exptl_crystal_size_mid 0.040
_exptl_crystal_size_min 0.020
_refine_diff_density_max 1.304
_refine_diff_density_min -0.947
_refine_diff_density_rms 0.111
_refine_ls_extinction_coef 0.0015(5)
_refine_ls_extinction_expression Fc^*^=kFc[1+0.001xFc^2^\l^3^/sin(2\q)]^-1/4^
_refine_ls_extinction_method 'SHELXL-2016/6 (Sheldrick 2016)'
_refine_ls_goodness_of_fit_ref 1.138
_refine_ls_hydrogen_treatment constr
_refine_ls_matrix_type full
_refine_ls_number_parameters 999
_refine_ls_number_reflns 7691
_refine_ls_number_restraints 3934
_refine_ls_restrained_S_all 1.399
_refine_ls_R_factor_all 0.1823
_refine_ls_R_factor_gt 0.1346
_refine_ls_shift/su_max 0.006
_refine_ls_shift/su_mean 0.000
_refine_ls_structure_factor_coef Fsqd
_refine_ls_weighting_details 'w=1/[\s^2^(Fo^2^)+(0.1923P)^2^+53.5859P] where P=(Fo^2^+2Fc^2^)/3'
_refine_ls_weighting_scheme calc
_refine_ls_wR_factor_gt 0.3585
_refine_ls_wR_factor_ref 0.3993
_reflns_Friedel_coverage 0.000
_reflns_number_gt 4881
_reflns_number_total 7691
_reflns_threshold_expression 'I > 2\s(I)'
_cod_data_source_file c9cc02095k2.cif
_cod_data_source_block sad
_cod_depositor_comments
;
The following automatic conversions were performed:

'_exptl_absorpt_correction_type' value 'Multi-scan' changed to
'multi-scan' according to
/home/data/users/saulius/crontab/automatic-downloads/rss-feeds/RSC/lib/dictionaries/cif_core.dic
dictionary named 'cif_core.dic' version 2.4.2 from 2011-04-26.

Automatic conversion script
Id: cif_fix_values 4973 2017-02-22 13:04:09Z antanas 
;
_cod_database_code 7123343
_shelx_shelxl_version_number 2016/6
_shelx_space_group_comment
;
The symmetry employed for this shelxl refinement is uniquely defined
by the following loop, which should always be used as a source of
symmetry information in preference to the above space-group names.
They are only intended as comments.
;
_shelx_estimated_absorpt_t_min 0.957
_shelx_estimated_absorpt_t_max 0.978
_exptl_absorpt_special_details SADABS

loop_
_space_group_symop_operation_xyz
'x, y, z'
'-x, y, -z'
'x+1/2, y+1/2, z'
'-x+1/2, y+1/2, -z'
'-x, -y, -z'
'x, -y, z'
'-x+1/2, -y+1/2, -z'
'x+1/2, -y+1/2, z'

loop_
_atom_site_label
_atom_site_type_symbol
_atom_site_fract_x
_atom_site_fract_y
_atom_site_fract_z
_atom_site_U_iso_or_equiv
_atom_site_adp_type
_atom_site_occupancy
_atom_site_site_symmetry_order
_atom_site_calc_flag
_atom_site_refinement_flags_posn
_atom_site_refinement_flags_adp
_atom_site_refinement_flags_occupancy
_atom_site_disorder_assembly
_atom_site_disorder_group
Y1 Y 0.2382(8) 1.000000 0.2803(11) 0.174(6) Uiso 0.1657 2 d S . P A 2
Y3 Y 0.2716(7) 1.0321(10) 0.1432(15) 0.150(9) Uani 0.1163 1 d . . P B -4
Y4 Y 0.2666(5) 0.9364(8) 0.1519(6) 0.032(3) Uani 0.0716 1 d . . P A -2
Y2 Y 0.2601(2) 0.9161(3) 0.1890(5) 0.109(2) Uani 0.2293 1 d . . P C -3
C1 C 0.1192(12) 1.000000 -0.0680(13) 0.177(8) Uani 1 2 d S TU P D 1
C43 C 0.3400(7) 0.9808(11) 0.0949(12) 0.104(7) Uani 0.5 1 d D U P D -1
C2 C 0.0892(13) 0.945(2) -0.0370(19) 0.138(5) Uani 0.5 1 d D U P D -1
C3 C 0.1036(9) 0.8616(16) -0.0085(12) 0.098(6) Uani 0.5 1 d . U P D -1
C4 C 0.1441(9) 0.8475(17) -0.0225(15) 0.120(7) Uani 0.5 1 d D U P D -1
C5 C 0.1705(8) 0.9056(13) -0.0587(11) 0.121(6) Uani 0.5 1 d D U P D -1
C6 C 0.1637(11) 0.9870(16) -0.0757(13) 0.176(8) Uani 0.5 1 d D U P D -1
C7 C 0.2058(10) 1.0445(13) -0.0649(10) 0.141(7) Uani 0.5 1 d D U P D -1
C8 C 0.2035(10) 1.1235(16) -0.0302(17) 0.142(5) Uani 0.5 1 d D U P D -1
C9 C 0.1538(12) 1.148(2) -0.020(2) 0.162(9) Uani 0.5 1 d D U P D -1
C10 C 0.1159(11) 1.0866(17) -0.0462(15) 0.138(5) Uani 0.5 1 d D U P D -1
C11 C 0.0786(8) 1.0770(14) 0.0020(14) 0.151(9) Uani 0.5 1 d D U P D -1
C12 C 0.0666(7) 0.9962(19) 0.0090(14) 0.144(7) Uani 0.5 1 d D U P D -1
C13 C 0.0524(8) 0.9610(13) 0.0737(16) 0.145(8) Uani 0.5 1 d D U P D -1
C14 C 0.0625(10) 0.8815(16) 0.1009(15) 0.120(7) Uani 0.5 1 d D U P D -1
C15 C 0.0868(11) 0.8424(16) 0.0488(14) 0.126(8) Uani 0.5 1 d D U P D -1
C16 C 0.1220(10) 0.7881(16) 0.0992(12) 0.103(7) Uani 0.5 1 d D U P D -1
C17 C 0.1759(13) 0.7632(18) 0.0975(16) 0.115(7) Uani 0.5 1 d D U P D -1
C18 C 0.1873(10) 0.7998(13) 0.0251(13) 0.123(7) Uani 0.5 1 d D U P D -1
C19 C 0.2345(10) 0.8287(16) 0.0175(14) 0.140(7) Uani 0.5 1 d D U P D -1
C20 C 0.2257(10) 0.8877(15) -0.0422(17) 0.142(5) Uani 0.5 1 d D U P D -1
C21 C 0.2697(11) 0.9373(17) -0.008(2) 0.155(8) Uani 0.5 1 d D U P D -1
C22 C 0.2599(10) 1.0174(13) -0.0310(14) 0.145(7) Uani 0.5 1 d D U P D -1
C23 C 0.2921(10) 1.0799(17) 0.0193(14) 0.141(7) Uani 0.5 1 d D U P D -1
C24 C 0.2577(10) 1.1442(15) 0.0127(15) 0.142(5) Uani 0.5 1 d D U P D -1
C25 C 0.2533(10) 1.1915(14) 0.0790(15) 0.160(8) Uani 0.5 1 d D U P D -1
C26 C 0.2047(8) 1.2212(12) 0.0886(14) 0.111(6) Uani 0.5 1 d D U P D -1
C27 C 0.1513(9) 1.1987(11) 0.0428(12) 0.110(6) Uani 0.5 1 d D U P D -1
C28 C 0.1156(10) 1.1874(16) 0.0870(16) 0.133(9) Uani 0.5 1 d D U P D -1
C29 C 0.0773(9) 1.1247(12) 0.0673(12) 0.133(9) Uani 0.5 1 d D U P D -1
C30 C 0.0646(10) 1.0962(15) 0.1372(14) 0.124(8) Uani 0.5 1 d D U P D -1
C31 C 0.0511(7) 1.0153(16) 0.1389(14) 0.132(7) Uani 0.5 1 d D U P D -1
C32 C 0.0660(6) 0.9887(16) 0.2192(13) 0.128(6) Uani 0.5 1 d D U P D -1
C33 C 0.0895(9) 0.9067(14) 0.2480(13) 0.130(7) Uani 0.5 1 d D U P D -1
C34 C 0.0843(8) 0.8581(11) 0.1794(11) 0.093(5) Uani 0.5 1 d D U P D -1
C35 C 0.1244(8) 0.8000(13) 0.1800(10) 0.097(6) Uani 0.5 1 d D U P D -1
C36 C 0.1680(10) 0.7925(13) 0.2498(11) 0.117(6) Uani 0.5 1 d D U P D -1
C37 C 0.2060(8) 0.7652(12) 0.2302(11) 0.088(5) Uani 0.5 1 d D U P D -1
C38 C 0.2199(7) 0.7587(12) 0.1588(12) 0.086(5) Uani 0.5 1 d D U P D -1
C39 C 0.2706(7) 0.7747(10) 0.1685(11) 0.080(5) Uani 0.5 1 d D U P D -1
C40 C 0.2834(9) 0.8029(13) 0.1040(13) 0.113(7) Uani 0.5 1 d D U P D -1
C41 C 0.3200(9) 0.8563(10) 0.1148(12) 0.108(6) Uani 0.5 1 d D U P D -1
C42 C 0.3135(11) 0.9129(14) 0.0563(12) 0.127(7) Uani 0.5 1 d D U P D -1
C44 C 0.3316(13) 1.0709(19) 0.0957(17) 0.148(8) Uani 0.5 1 d D U P D -1
C45 C 0.3318(12) 1.1230(18) 0.1577(19) 0.148(9) Uani 0.5 1 d D U P D -1
C46 C 0.2964(10) 1.1881(15) 0.1520(16) 0.156(9) Uani 0.5 1 d D U P D -1
C47 C 0.2832(11) 1.206(3) 0.2241(16) 0.153(10) Uani 0.5 1 d D U P D -1
C48 C 0.2334(9) 1.2318(19) 0.2318(15) 0.178(10) Uani 0.5 1 d D U P D -1
C49 C 0.1930(9) 1.2323(17) 0.1629(14) 0.162(9) Uani 0.5 1 d D U P D -1
C50 C 0.1404(10) 1.2156(16) 0.1646(14) 0.124(8) Uani 0.5 1 d D U P D -1
C51 C 0.1249(9) 1.1817(12) 0.2288(13) 0.143(8) Uani 0.5 1 d D U P D -1
C52 C 0.0849(12) 1.1223(14) 0.2160(16) 0.137(8) Uani 0.5 1 d D U P D -1
C53 C 0.0878(10) 1.0534(14) 0.2677(13) 0.138(5) Uani 0.5 1 d D U P D -1
C54 C 0.1303(9) 1.0491(12) 0.3304(14) 0.150(7) Uani 0.5 1 d D U P D -1
C55 C 0.1474(8) 0.9753(11) 0.3610(13) 0.135(7) Uani 0.5 1 d D U P D -1
C56 C 0.1302(8) 0.9018(11) 0.3152(13) 0.123(7) Uani 0.5 1 d D U P D -1
C57 C 0.1703(11) 0.8438(13) 0.3200(12) 0.105(6) Uani 0.5 1 d D U P D -1
C58 C 0.2211(9) 0.8633(13) 0.3678(14) 0.120(6) Uani 0.5 1 d D U P D -1
C59 C 0.2653(10) 0.8350(14) 0.3500(16) 0.114(7) Uani 0.5 1 d D U P D -1
C60 C 0.2555(8) 0.7914(10) 0.2843(11) 0.089(5) Uani 0.5 1 d D U P D -1
C61 C 0.2933(8) 0.7976(14) 0.2449(11) 0.085(6) Uani 0.5 1 d D U P D -1
C62 C 0.3297(7) 0.8582(10) 0.2555(11) 0.087(5) Uani 0.5 1 d D U P D -1
C63 C 0.3443(8) 0.8888(11) 0.1904(11) 0.091(6) Uani 0.5 1 d D U P D -1
C64 C 0.3575(6) 0.9653(9) 0.1767(11) 0.081(5) Uani 0.5 1 d D U P D -1
C65 C 0.3608(6) 1.0214(9) 0.2371(12) 0.081(5) Uani 0.5 1 d D U P D -1
C66 C 0.3482(11) 1.1004(12) 0.2316(16) 0.106(7) Uani 0.5 1 d D U P D -1
C67 C 0.3382(13) 1.1134(14) 0.305(2) 0.149(9) Uani 0.5 1 d D U P D -1
C68 C 0.3013(10) 1.1707(16) 0.2991(18) 0.163(9) Uani 0.5 1 d D U P D -1
C69 C 0.2617(12) 1.1558(17) 0.3332(17) 0.162(10) Uani 0.5 1 d D U P D -1
C70 C 0.2186(10) 1.2000(15) 0.2964(15) 0.157(9) Uani 0.5 1 d D U P D -1
C71 C 0.1689(11) 1.1733(17) 0.2986(16) 0.164(9) Uani 0.5 1 d D U P D -1
C72 C 0.1708(11) 1.1073(14) 0.3455(16) 0.168(8) Uani 0.5 1 d D U P D -1
C73 C 0.2133(9) 1.0719(13) 0.3971(15) 0.137(7) Uani 0.5 1 d D U P D -1
C74 C 0.1995(8) 0.9924(12) 0.3905(13) 0.171(7) Uani 0.5 1 d D U P D -1
C75 C 0.2362(8) 0.9397(13) 0.3947(14) 0.136(7) Uani 0.5 1 d D U P D -1
C76 C 0.2856(9) 0.9624(13) 0.3877(15) 0.133(8) Uani 0.5 1 d D U P D -1
C77 C 0.3030(7) 0.8937(12) 0.3589(12) 0.101(6) Uani 0.5 1 d D U P D -1
C78 C 0.3341(9) 0.9146(12) 0.3127(14) 0.115(7) Uani 0.5 1 d D U P D -1
C79 C 0.3511(5) 0.9878(12) 0.3045(10) 0.079(5) Uani 0.5 1 d D U P D -1
C80 C 0.3303(10) 1.0431(15) 0.3433(14) 0.137(9) Uani 0.5 1 d D U P D -1
C81 C 0.2999(10) 1.0396(14) 0.3947(19) 0.148(9) Uani 0.5 1 d D U P D -1
C82 C 0.2614(10) 1.1000(13) 0.3873(15) 0.143(8) Uani 0.5 1 d D U P D -1
Ni1 Ni 0.45050(4) 1.000000 0.41272(6) 0.0610(6) Uani 1 2 d S T P E 4
S1 S 0.2941(2) 0.5879(3) 0.2623(4) 0.178(2) Uani 1 1 d . . . F 4
N2 N 0.4683(2) 0.9191(5) 0.3472(3) 0.069(2) Uani 1 1 d . . . E 4
C83 C 0.4010(4) 1.000000 0.5670(5) 0.061(3) Uani 1 2 d S T P E 4
H83 H 0.388275 0.999999 0.611389 0.073 Uiso 1 2 calc R U P E 4
C84 C 0.4094(3) 0.9292(6) 0.5379(4) 0.062(2) Uani 1 1 d . . . E 4
C85 C 0.3976(3) 0.8561(6) 0.5662(4) 0.069(2) Uani 1 1 d . . . E 4
C86 C 0.3725(3) 0.8481(6) 0.6320(4) 0.069(2) Uani 1 1 d . . . E 4
H86A H 0.388387 0.886371 0.673554 0.083 Uiso 1 1 calc R U . E 4
H86B H 0.379760 0.795476 0.655148 0.083 Uiso 1 1 calc R U . E 4
C87 C 0.3133(3) 0.8609(6) 0.6035(5) 0.074(2) Uani 1 1 d . . . E 4
H87A H 0.305800 0.912233 0.579046 0.111 Uiso 1 1 calc R U . E 4
H87B H 0.298996 0.857796 0.648148 0.111 Uiso 1 1 calc R U . E 4
H87C H 0.297024 0.820732 0.565044 0.111 Uiso 1 1 calc R U . E 4
C88 C 0.4109(3) 0.8000(6) 0.5232(4) 0.075(3) Uani 1 1 d . . . E 4
C89 C 0.4047(5) 0.7140(7) 0.5278(6) 0.108(4) Uani 1 1 d . . . E 4
H89A H 0.405830 0.699832 0.582057 0.129 Uiso 1 1 calc R U . E 4
H89B H 0.434549 0.688085 0.515799 0.129 Uiso 1 1 calc R U . E 4
C90 C 0.3542(7) 0.6841(7) 0.4721(7) 0.127(5) Uani 1 1 d . . . E 4
H90A H 0.353323 0.696084 0.418003 0.190 Uiso 1 1 calc R U . E 4
H90B H 0.324372 0.709043 0.483869 0.190 Uiso 1 1 calc R U . E 4
H90C H 0.352051 0.627656 0.478188 0.190 Uiso 1 1 calc R U . E 4
C91 C 0.4315(3) 0.8397(6) 0.4666(4) 0.074(3) Uani 1 1 d . . . E 4
C92 C 0.4482(3) 0.8022(6) 0.4111(4) 0.079(3) Uani 1 1 d . . . E 4
H92 H 0.448277 0.746995 0.411345 0.095 Uiso 1 1 calc R U . E 4
C93 C 0.4651(3) 0.8396(7) 0.3544(4) 0.076(3) Uani 1 1 d . . . E 4
C94 C 0.4805(3) 0.7994(7) 0.2936(4) 0.084(3) Uani 1 1 d . . . E 4
C95 C 0.4796(5) 0.7125(8) 0.2838(6) 0.120(5) Uani 1 1 d . . . E 4
H95A H 0.493564 0.688047 0.336067 0.143 Uiso 1 1 calc R U . E 4
H95B H 0.502959 0.698003 0.252075 0.143 Uiso 1 1 calc R U . E 4
C96 C 0.4248(6) 0.6804(7) 0.2444(7) 0.118(4) Uani 1 1 d . . . E 4
H96A H 0.408053 0.711118 0.197558 0.177 Uiso 1 1 calc R U . E 4
H96B H 0.403810 0.683253 0.281073 0.177 Uiso 1 1 calc R U . E 4
H96C H 0.427551 0.626076 0.229430 0.177 Uiso 1 1 calc R U . E 4
C97 C 0.4937(3) 0.8552(7) 0.2498(4) 0.080(3) Uani 1 1 d . . . E 4
C98 C 0.5115(3) 0.8433(7) 0.1773(4) 0.094(4) Uani 1 1 d . . . E 4
H98A H 0.531633 0.794260 0.182783 0.113 Uiso 1 1 calc R U . E 4
H98B H 0.535135 0.886420 0.173282 0.113 Uiso 1 1 calc R U . E 4
C99 C 0.4658(4) 0.8401(8) 0.1022(5) 0.108(4) Uani 1 1 d . . . E 4
H99A H 0.478305 0.821821 0.058900 0.161 Uiso 1 1 calc R U . E 4
H99B H 0.450565 0.892063 0.090106 0.161 Uiso 1 1 calc R U . E 4
H99C H 0.439047 0.804215 0.109504 0.161 Uiso 1 1 calc R U . E 4
C100 C 0.4862(3) 0.9296(6) 0.2826(4) 0.068(2) Uani 1 1 d . . . E 4
C101 C 0.4952(4) 1.000000 0.2535(5) 0.072(4) Uani 1 2 d S T P E 4
H101 H 0.508624 1.000000 0.209731 0.087 Uiso 1 2 calc R U P E 4
C102 C 0.2945(8) 0.500000 0.2613(11) 0.114(6) Uani 1 2 d S T P F 4
C103 C 0.1574(6) 0.500000 0.2056(9) 0.090(4) Uani 1 2 d S T P G 4
H103 H 0.177463 0.500000 0.259262 0.108 Uiso 1 2 calc R U P G 4
C104 C 0.1430(4) 0.4319(5) 0.1672(6) 0.087(3) Uani 1 1 d . . . G 4
H104 H 0.155754 0.384260 0.192576 0.105 Uiso 1 1 calc R U . G 4
C105 C 0.1105(5) 0.4312(6) 0.0927(5) 0.087(3) Uani 1 1 d . . . G 4
H105 H 0.099706 0.383424 0.066215 0.104 Uiso 1 1 calc R U . G 4
C106 C 0.0936(6) 0.500000 0.0568(7) 0.083(4) Uani 1 2 d S T P G 4
H106 H 0.069598 0.500001 0.005550 0.099 Uiso 1 2 calc R U P G 4
C107 C 0.0068(19) 1.000000 0.5817(19) 0.168(12) Uani 1 2 d DS T P H 4
H107 H 0.011421 1.000000 0.636562 0.202 Uiso 1 2 calc R U P H 4
C108 C 0.0489(10) 1.000000 0.551(2) 0.166(10) Uani 1 2 d DS T P H 4
H108 H 0.083757 1.000000 0.584954 0.199 Uiso 1 2 calc R U P H 4
C109 C 0.0401(17) 1.000000 0.470(2) 0.161(12) Uani 1 2 d DS T P H 4
H109 H 0.069701 1.000000 0.450765 0.193 Uiso 1 2 calc R U P H 4
N1 N 0.4301(2) 0.9193(5) 0.4755(3) 0.0634(19) Uani 1 1 d . . . E 4

loop_
_atom_site_aniso_label
_atom_site_aniso_U_11
_atom_site_aniso_U_22
_atom_site_aniso_U_33
_atom_site_aniso_U_23
_atom_site_aniso_U_13
_atom_site_aniso_U_12
Y3 0.112(9) 0.121(19) 0.26(2) 0.000(10) 0.117(12) -0.022(8)
Y4 0.041(5) 0.036(7) 0.032(4) 0.027(4) 0.031(4) 0.027(5)
Y2 0.071(3) 0.060(3) 0.170(6) -0.004(4) -0.006(4) 0.036(2)
C1 0.148(14) 0.273(16) 0.076(10) 0.000 -0.021(11) 0.000
C43 0.087(9) 0.102(17) 0.163(12) 0.034(11) 0.101(9) 0.030(9)
C2 0.107(9) 0.182(10) 0.117(8) 0.039(8) 0.018(7) -0.004(8)
C3 0.074(10) 0.140(13) 0.069(10) -0.028(10) 0.005(8) -0.060(10)
C4 0.113(13) 0.165(15) 0.067(10) -0.058(11) 0.004(10) -0.077(12)
C5 0.140(13) 0.186(15) 0.052(9) -0.047(10) 0.054(9) -0.069(12)
C6 0.193(16) 0.272(17) 0.058(8) -0.003(16) 0.028(12) -0.035(16)
C7 0.186(15) 0.209(17) 0.040(8) 0.006(10) 0.052(11) -0.069(14)
C8 0.169(10) 0.171(10) 0.118(9) 0.008(8) 0.090(8) -0.036(8)
C9 0.181(16) 0.156(15) 0.131(15) 0.048(14) 0.018(15) 0.001(15)
C10 0.107(9) 0.182(10) 0.117(8) 0.039(8) 0.018(7) -0.004(8)
C11 0.089(12) 0.157(16) 0.145(15) 0.039(13) -0.062(12) 0.026(13)
C12 0.075(9) 0.169(15) 0.146(13) 0.030(17) -0.034(10) 0.008(16)
C13 0.056(9) 0.163(16) 0.177(16) 0.029(14) -0.023(13) -0.023(11)
C14 0.063(11) 0.142(15) 0.155(15) -0.015(14) 0.030(12) -0.059(11)
C15 0.092(12) 0.147(15) 0.120(14) -0.049(13) 0.002(11) -0.061(13)
C16 0.106(12) 0.076(13) 0.128(13) -0.055(10) 0.036(11) -0.056(10)
C17 0.132(13) 0.100(13) 0.119(13) -0.037(12) 0.043(12) -0.025(12)
C18 0.121(13) 0.144(14) 0.104(12) -0.085(11) 0.031(11) 0.008(12)
C19 0.164(15) 0.167(15) 0.108(12) -0.069(12) 0.070(12) -0.002(13)
C20 0.169(10) 0.171(10) 0.118(9) 0.008(8) 0.090(8) -0.036(8)
C21 0.179(15) 0.206(17) 0.116(14) -0.011(14) 0.099(13) 0.002(15)
C22 0.206(15) 0.181(19) 0.091(11) 0.016(13) 0.108(11) -0.011(15)
C23 0.149(16) 0.208(16) 0.108(14) 0.033(13) 0.102(12) -0.031(14)
C24 0.169(10) 0.171(10) 0.118(9) 0.008(8) 0.090(8) -0.036(8)
C25 0.181(15) 0.113(13) 0.190(16) 0.049(13) 0.062(15) -0.074(13)
C26 0.136(14) 0.044(10) 0.175(16) 0.054(11) 0.081(13) 0.021(10)
C27 0.155(14) 0.056(10) 0.125(14) 0.059(10) 0.048(12) 0.024(11)
C28 0.130(15) 0.062(13) 0.193(17) 0.052(13) 0.023(14) 0.038(12)
C29 0.078(12) 0.116(14) 0.177(17) 0.083(13) -0.004(14) 0.043(12)
C30 0.049(9) 0.126(15) 0.178(16) 0.047(14) 0.005(12) 0.041(11)
C31 0.045(7) 0.154(16) 0.191(15) 0.048(14) 0.025(11) 0.006(12)
C32 0.063(8) 0.147(14) 0.201(14) 0.049(14) 0.079(9) 0.009(13)
C33 0.132(13) 0.129(14) 0.177(14) 0.012(13) 0.121(11) -0.056(12)
C34 0.114(12) 0.080(11) 0.114(12) -0.016(10) 0.078(10) -0.062(10)
C35 0.132(13) 0.063(12) 0.114(12) -0.040(10) 0.065(11) -0.058(10)
C36 0.157(15) 0.069(11) 0.132(13) 0.013(11) 0.055(12) -0.028(12)
C37 0.124(12) 0.040(9) 0.129(12) 0.011(9) 0.082(10) -0.008(9)
C38 0.083(10) 0.038(9) 0.134(13) -0.015(9) 0.025(10) 0.016(8)
C39 0.091(10) 0.043(9) 0.118(12) -0.013(9) 0.050(9) 0.025(8)
C40 0.104(12) 0.122(14) 0.121(12) -0.054(12) 0.044(11) 0.054(11)
C41 0.109(12) 0.116(14) 0.132(13) -0.017(12) 0.087(11) 0.042(11)
C42 0.119(14) 0.173(16) 0.132(15) 0.002(13) 0.102(12) 0.042(12)
C44 0.133(14) 0.173(17) 0.172(15) 0.047(14) 0.096(13) -0.023(14)
C45 0.132(15) 0.143(16) 0.183(17) 0.050(15) 0.066(15) -0.064(13)
C46 0.168(16) 0.100(14) 0.205(17) 0.057(15) 0.062(15) -0.077(12)
C47 0.163(17) 0.086(15) 0.208(18) -0.006(17) 0.048(17) -0.061(15)
C48 0.195(18) 0.086(14) 0.234(19) -0.014(16) 0.034(18) -0.004(16)
C49 0.174(17) 0.055(12) 0.228(18) 0.024(15) 0.014(17) 0.024(14)
C50 0.134(14) 0.045(11) 0.210(17) 0.016(13) 0.076(15) 0.033(12)
C51 0.143(15) 0.095(14) 0.209(17) -0.042(14) 0.079(14) 0.054(12)
C52 0.107(13) 0.130(16) 0.192(17) 0.013(15) 0.071(14) 0.046(12)
C53 0.107(9) 0.182(10) 0.117(8) 0.039(8) 0.018(7) -0.004(8)
C54 0.190(15) 0.179(16) 0.137(14) 0.009(13) 0.136(11) -0.024(14)
C55 0.189(14) 0.157(17) 0.108(12) -0.022(11) 0.119(11) -0.005(13)
C56 0.156(14) 0.115(13) 0.137(14) 0.017(12) 0.105(12) -0.046(12)
C57 0.190(15) 0.086(13) 0.081(10) 0.001(10) 0.103(10) -0.019(12)
C58 0.165(14) 0.129(14) 0.096(12) 0.043(11) 0.088(11) 0.038(13)
C59 0.153(14) 0.110(14) 0.090(11) 0.065(11) 0.055(11) 0.039(12)
C60 0.150(13) 0.040(9) 0.085(10) 0.008(8) 0.047(10) 0.038(9)
C61 0.089(11) 0.037(9) 0.120(12) 0.016(10) 0.015(10) 0.031(9)
C62 0.058(9) 0.062(10) 0.121(13) 0.026(10) -0.005(9) 0.028(8)
C63 0.041(9) 0.102(13) 0.138(14) -0.007(13) 0.040(11) 0.016(9)
C64 0.054(8) 0.089(10) 0.118(12) -0.005(9) 0.053(9) 0.001(7)
C65 0.038(6) 0.079(13) 0.122(11) -0.012(9) 0.017(8) -0.012(7)
C66 0.073(11) 0.094(13) 0.137(14) 0.015(13) 0.010(13) -0.041(10)
C67 0.126(15) 0.130(16) 0.156(16) -0.026(15) -0.012(15) -0.071(14)
C68 0.164(17) 0.129(16) 0.177(17) -0.046(15) 0.021(16) -0.079(14)
C69 0.198(18) 0.112(15) 0.158(18) -0.100(13) 0.022(15) -0.045(14)
C70 0.196(17) 0.092(14) 0.184(17) -0.081(13) 0.056(16) 0.020(14)
C71 0.221(18) 0.109(16) 0.180(18) -0.063(15) 0.086(16) 0.032(16)
C72 0.224(17) 0.166(17) 0.152(16) -0.056(14) 0.114(14) -0.008(16)
C73 0.213(17) 0.151(16) 0.089(11) -0.053(11) 0.109(12) -0.025(14)
C74 0.244(16) 0.197(17) 0.103(11) -0.001(16) 0.099(12) 0.004(18)
C75 0.155(15) 0.201(16) 0.069(10) 0.073(12) 0.060(12) 0.050(14)
C76 0.130(14) 0.167(14) 0.062(10) 0.065(11) -0.037(11) 0.004(13)
C77 0.081(11) 0.090(11) 0.098(11) 0.057(10) -0.029(9) 0.021(10)
C78 0.080(11) 0.094(13) 0.127(14) 0.025(12) -0.039(11) 0.047(11)
C79 0.043(6) 0.083(13) 0.093(9) 0.013(10) -0.006(6) -0.024(9)
C80 0.110(14) 0.143(15) 0.116(15) -0.020(13) -0.033(12) -0.024(13)
C81 0.143(15) 0.165(15) 0.088(13) -0.014(15) -0.042(13) -0.006(14)
C82 0.200(17) 0.110(15) 0.094(13) -0.058(12) 0.006(14) -0.024(14)
Ni1 0.0358(7) 0.1274(14) 0.0228(6) 0.000 0.0131(4) 0.000
S1 0.209(5) 0.116(3) 0.232(6) -0.031(3) 0.101(5) -0.036(3)
N2 0.041(3) 0.142(7) 0.027(3) 0.010(3) 0.013(2) 0.025(4)
C83 0.040(5) 0.121(10) 0.026(4) 0.000 0.017(4) 0.000
C84 0.041(3) 0.121(7) 0.028(3) 0.012(4) 0.016(3) 0.023(4)
C85 0.060(4) 0.120(7) 0.033(3) 0.025(4) 0.022(3) 0.033(5)
C86 0.070(5) 0.104(7) 0.042(4) 0.016(4) 0.030(3) 0.027(5)
C87 0.066(5) 0.112(7) 0.056(4) 0.016(4) 0.035(4) 0.012(5)
C88 0.077(5) 0.111(7) 0.045(4) 0.029(4) 0.031(4) 0.049(5)
C89 0.157(11) 0.128(10) 0.062(5) 0.051(6) 0.069(7) 0.085(8)
C90 0.206(15) 0.104(9) 0.090(8) 0.040(7) 0.073(10) 0.062(10)
C91 0.065(5) 0.124(8) 0.038(4) 0.029(4) 0.025(3) 0.051(5)
C92 0.081(5) 0.124(8) 0.043(4) 0.024(4) 0.034(4) 0.054(5)
C93 0.054(4) 0.142(9) 0.035(4) 0.021(5) 0.017(3) 0.045(5)
C94 0.067(5) 0.149(9) 0.041(4) 0.017(5) 0.026(4) 0.062(6)
C95 0.141(10) 0.167(12) 0.074(6) 0.045(7) 0.066(7) 0.112(10)
C96 0.171(13) 0.093(8) 0.090(7) 0.003(6) 0.036(8) 0.057(8)
C97 0.050(4) 0.160(9) 0.035(3) 0.016(5) 0.022(3) 0.047(5)
C98 0.073(5) 0.178(11) 0.041(4) 0.017(5) 0.032(4) 0.058(6)
C99 0.104(7) 0.187(12) 0.037(4) 0.002(6) 0.030(4) 0.031(8)
C100 0.038(3) 0.141(8) 0.030(3) 0.006(4) 0.017(3) 0.021(4)
C101 0.040(5) 0.155(13) 0.028(4) 0.000 0.018(4) 0.000
C102 0.162(17) 0.065(10) 0.115(13) 0.000 0.041(12) 0.000
C103 0.094(10) 0.081(10) 0.076(8) 0.000 -0.004(7) 0.000
C104 0.110(7) 0.053(5) 0.089(7) 0.009(5) 0.014(6) 0.006(5)
C105 0.130(8) 0.076(6) 0.061(5) -0.003(5) 0.037(5) -0.028(6)
C106 0.101(10) 0.097(11) 0.047(6) 0.000 0.017(6) 0.000
C107 0.24(3) 0.14(2) 0.15(2) 0.000 0.10(3) 0.000
C108 0.120(18) 0.18(2) 0.18(3) 0.000 0.017(18) 0.000
C109 0.23(3) 0.099(15) 0.22(3) 0.000 0.17(3) 0.000
N1 0.039(3) 0.131(6) 0.025(2) 0.012(3) 0.016(2) 0.023(3)

loop_
_atom_type_symbol
_atom_type_description
_atom_type_scat_dispersion_real
_atom_type_scat_dispersion_imag
_atom_type_scat_source
C C 0.0033 0.0016 'International Tables Vol C Tables 4.2.6.8 and 6.1.1.4'
H H 0.0000 0.0000 'International Tables Vol C Tables 4.2.6.8 and 6.1.1.4'
N N 0.0061 0.0033 'International Tables Vol C Tables 4.2.6.8 and 6.1.1.4'
S S 0.1246 0.1234 'International Tables Vol C Tables 4.2.6.8 and 6.1.1.4'
Ni Ni 0.3393 1.1124 'International Tables Vol C Tables 4.2.6.8 and 6.1.1.4'
Y Y -2.7962 3.5667 'International Tables Vol C Tables 4.2.6.8 and 6.1.1.4'

loop_
_geom_angle_atom_site_label_1
_geom_angle_atom_site_label_2
_geom_angle_atom_site_label_3
_geom_angle
_geom_angle_site_symmetry_1
_geom_angle_site_symmetry_3
C6 C1 C2 124.9(19) . .
C6 C1 C10 109(2) . .
C2 C1 C10 117(3) . .
C64 C43 C42 108.0(10) . .
C64 C43 C44 100.4(18) . .
C42 C43 C44 139(2) . .
C12 C2 C1 101(2) . .
C12 C2 C3 119(3) . .
C1 C2 C3 129(3) . .
C4 C3 C15 132(3) . .
C4 C3 C2 106(2) . .
C15 C3 C2 113(3) . .
C3 C4 C18 126(2) . .
C3 C4 C5 122(3) . .
C18 C4 C5 103.7(16) . .
C6 C5 C20 108.1(17) . .
C6 C5 C4 135(2) . .
C20 C5 C4 110.8(16) . .
C1 C6 C5 102.6(19) . .
C1 C6 C7 125(2) . .
C5 C6 C7 126(2) . .
C6 C7 C22 117.6(19) . .
C6 C7 C8 123(2) . .
C22 C7 C8 105.8(15) . .
C9 C8 C24 131(3) . .
C9 C8 C7 118(2) . .
C24 C8 C7 106.2(16) . .
C27 C9 C10 120.4(17) . .
C27 C9 C8 122(3) . .
C10 C9 C8 109(2) . .
C9 C10 C11 114.5(19) . .
C9 C10 C1 134(3) . .
C11 C10 C1 98(2) . .
C29 C11 C12 115(2) . .
C29 C11 C10 125.6(18) . .
C12 C11 C10 110.9(18) . .
C11 C12 C13 126(3) . .
C11 C12 C2 114(2) . .
C13 C12 C2 116(3) . .
C12 C13 C14 126(3) . .
C12 C13 C31 115(2) . .
C14 C13 C31 112(2) . .
C34 C14 C15 111.9(17) . .
C34 C14 C13 126(2) . .
C15 C14 C13 107(2) . .
C3 C15 C16 110(3) . .
C3 C15 C14 136(3) . .
C16 C15 C14 103.6(17) . .
C35 C16 C15 111.2(17) . .
C35 C16 C17 107.4(18) . .
C15 C16 C17 129(2) . .
C38 C17 C16 127.3(19) . .
C38 C17 C18 111(2) . .
C16 C17 C18 109(3) . .
C19 C18 C4 108.8(18) . .
C19 C18 C17 129(2) . .
C4 C18 C17 113(2) . .
C18 C19 C20 111.5(18) . .
C18 C19 C40 106.4(19) . .
C20 C19 C40 138(2) . .
C21 C20 C19 100(2) . .
C21 C20 C5 128(2) . .
C19 C20 C5 103.7(16) . .
C20 C21 C22 113(2) . .
C20 C21 C42 122(2) . .
C22 C21 C42 123(3) . .
C21 C22 C7 120(2) . .
C21 C22 C23 120(2) . .
C7 C22 C23 110.0(16) . .
C24 C23 C44 115(2) . .
C24 C23 C22 105.4(16) . .
C44 C23 C22 128(3) . .
C23 C24 C25 125(2) . .
C23 C24 C8 111.7(18) . .
C25 C24 C8 105(2) . .
C26 C25 C46 113.9(18) . .
C26 C25 C24 125(2) . .
C46 C25 C24 117.9(18) . .
C25 C26 C49 126.1(19) . .
C25 C26 C27 127(2) . .
C49 C26 C27 96.2(15) . .
C28 C27 C9 122.9(17) . .
C28 C27 C26 115.4(17) . .
C9 C27 C26 109(2) . .
C27 C28 C50 107.1(16) . .
C27 C28 C29 120.5(18) . .
C50 C28 C29 125(2) . .
C11 C29 C28 115.8(16) . .
C11 C29 C30 124(2) . .
C28 C29 C30 111.3(19) . .
C52 C30 C31 108.0(16) . .
C52 C30 C29 128(2) . .
C31 C30 C29 117(2) . .
C30 C31 C32 109.2(17) . .
C30 C31 C13 122(2) . .
C32 C31 C13 121(2) . .
C53 C32 C31 107.3(17) . .
C53 C32 C33 116.9(18) . .
C31 C32 C33 125(2) . .
C56 C33 C34 124(2) . .
C56 C33 C32 118.8(19) . .
C34 C33 C32 108(2) . .
C14 C34 C33 126(2) . .
C14 C34 C35 106.9(15) . .
C33 C34 C35 119.8(18) . .
C16 C35 C36 129.9(17) . .
C16 C35 C34 105.8(15) . .
C36 C35 C34 118.2(15) . .
C37 C36 C35 107.9(17) . .
C37 C36 C57 127(2) . .
C35 C36 C57 119.3(18) . .
C36 C37 C38 135.8(19) . .
C36 C37 C60 110.4(18) . .
C38 C37 C60 101.0(13) . .
C39 C38 C17 134(2) . .
C39 C38 C37 112.6(15) . .
C17 C38 C37 108.9(17) . .
C38 C39 C61 108.8(14) . .
C38 C39 C40 116.9(19) . .
C61 C39 C40 125.3(16) . .
C41 C40 C39 118.6(18) . .
C41 C40 C19 106(2) . .
C39 C40 C19 121.1(18) . .
C40 C41 C42 117(2) . .
C40 C41 C63 121.6(16) . .
C42 C41 C63 110.8(11) . .
C41 C42 C43 105.8(11) . .
C41 C42 C21 134(2) . .
C43 C42 C21 109(2) . .
C45 C44 C23 120(2) . .
C45 C44 C43 131(3) . .
C23 C44 C43 99(2) . .
C66 C45 C44 121(3) . .
C66 C45 C46 108(3) . .
C44 C45 C46 125(2) . .
C45 C46 C25 114.7(19) . .
C45 C46 C47 115(3) . .
C25 C46 C47 116(2) . .
C68 C47 C48 96.3(16) . .
C68 C47 C46 129(3) . .
C48 C47 C46 128(2) . .
C49 C48 C70 113.1(19) . .
C49 C48 C47 115(2) . .
C70 C48 C47 116.1(19) . .
C48 C49 C50 119.5(19) . .
C48 C49 C26 119.3(18) . .
C50 C49 C26 117.5(16) . .
C28 C50 C49 103.0(16) . .
C28 C50 C51 118(2) . .
C49 C50 C51 127(2) . .
C71 C51 C52 116.1(17) . .
C71 C51 C50 111.8(17) . .
C52 C51 C50 122(2) . .
C30 C52 C51 115(2) . .
C30 C52 C53 107.3(16) . .
C51 C52 C53 124.2(19) . .
C54 C53 C32 124(2) . .
C54 C53 C52 116.0(19) . .
C32 C53 C52 108.0(16) . .
C53 C54 C55 118(2) . .
C53 C54 C72 121.5(18) . .
C55 C54 C72 114.5(17) . .
C74 C55 C54 97.7(17) . .
C74 C55 C56 120.3(18) . .
C54 C55 C56 122(2) . .
C33 C56 C57 118.6(18) . .
C33 C56 C55 117.6(19) . .
C57 C56 C55 116.4(17) . .
C58 C57 C56 115.7(18) . .
C58 C57 C36 116(2) . .
C56 C57 C36 120.1(18) . .
C59 C58 C57 120(2) . .
C59 C58 C75 103.0(17) . .
C57 C58 C75 123(2) . .
C60 C59 C58 115(2) . .
C60 C59 C77 117(2) . .
C58 C59 C77 110.5(17) . .
C59 C60 C61 114(2) . .
C59 C60 C37 130.8(19) . .
C61 C60 C37 109.8(14) . .
C39 C61 C60 107.6(14) . .
C39 C61 C62 115.8(16) . .
C60 C61 C62 124(2) . .
C78 C62 C61 121.7(19) . .
C78 C62 C63 110.8(18) . .
C61 C62 C63 120.6(15) . .
C64 C63 C41 105.7(10) . .
C64 C63 C62 129.1(18) . .
C41 C63 C62 117.9(14) . .
C63 C64 C43 109.3(10) . .
C63 C64 C65 117.6(15) . .
C43 C64 C65 125.3(16) . .
C66 C65 C79 110.7(15) . .
C66 C65 C64 130.0(19) . .
C79 C65 C64 112.2(14) . .
C45 C66 C65 111(2) . .
C45 C66 C67 141(3) . .
C65 C66 C67 101.1(16) . .
C68 C67 C66 111(3) . .
C68 C67 C80 116(2) . .
C66 C67 C80 113.4(18) . .
C67 C68 C69 117(2) . .
C67 C68 C47 115(3) . .
C69 C68 C47 113.6(19) . .
C82 C69 C70 123(3) . .
C82 C69 C68 127(2) . .
C70 C69 C68 109.1(18) . .
C69 C70 C71 118(3) . .
C69 C70 C48 101.8(17) . .
C71 C70 C48 129(2) . .
C72 C71 C70 114(3) . .
C72 C71 C51 118.3(19) . .
C70 C71 C51 118.4(19) . .
C73 C72 C71 130(2) . .
C73 C72 C54 104.2(16) . .
C71 C72 C54 124(2) . .
C72 C73 C74 103.2(18) . .
C72 C73 C82 111(2) . .
C74 C73 C82 122.6(18) . .
C75 C74 C55 122.0(19) . .
C75 C74 C73 119.2(19) . .
C55 C74 C73 116.9(17) . .
C74 C75 C76 120.1(18) . .
C74 C75 C58 118.9(19) . .
C76 C75 C58 113.9(17) . .
C81 C76 C75 119.9(19) . .
C81 C76 C77 136(2) . .
C75 C76 C77 102.4(16) . .
C78 C77 C59 131(2) . .
C78 C77 C76 108.5(19) . .
C59 C77 C76 109.8(16) . .
C79 C78 C77 126(2) . .
C79 C78 C62 122(2) . .
C77 C78 C62 109(2) . .
C78 C79 C80 113(2) . .
C78 C79 C65 127.9(19) . .
C80 C79 C65 110.0(16) . .
C79 C80 C81 134(2) . .
C79 C80 C67 101.9(17) . .
C81 C80 C67 123.0(19) . .
C76 C81 C80 100(3) . .
C76 C81 C82 121(2) . .
C80 C81 C82 117(2) . .
C69 C82 C73 121(3) . .
C69 C82 C81 114.9(19) . .
C73 C82 C81 112.8(18) . .
N1 Ni1 N1 90.3(4) . 6_575
N1 Ni1 N2 89.7(3) . .
N1 Ni1 N2 177.9(2) 6_575 .
C93 N2 C100 104.7(7) . .
C93 N2 Ni1 127.9(5) . .
C100 N2 Ni1 127.4(7) . .
C84 C83 H83 117.1 . .
C84 C83 H83 117.1 6_575 .
C83 C84 N1 124.0(8) . .
C83 C84 C85 125.0(6) . .
N1 C84 C85 111.0(8) . .
C88 C85 C84 108.0(6) . .
C88 C85 C86 128.8(9) . .
C84 C85 C86 123.3(8) . .
C85 C86 C87 112.2(6) . .
C85 C86 H86A 109.2 . .
C87 C86 H86A 109.2 . .
C85 C86 H86B 109.2 . .
C87 C86 H86B 109.2 . .
H86A C86 H86B 107.9 . .
C86 C87 H87A 109.5 . .
C86 C87 H87B 109.5 . .
H87A C87 H87B 109.5 . .
C86 C87 H87C 109.5 . .
H87A C87 H87C 109.5 . .
H87B C87 H87C 109.5 . .
C85 C88 C91 106.1(9) . .
C85 C88 C89 128.9(8) . .
C91 C88 C89 125.0(8) . .
C88 C89 C90 113.1(8) . .
C88 C89 H89A 108.9 . .
C90 C89 H89A 108.9 . .
C88 C89 H89B 108.9 . .
C90 C89 H89B 108.9 . .
H89A C89 H89B 107.8 . .
C89 C90 H90A 109.5 . .
C89 C90 H90B 109.5 . .
H90A C90 H90B 109.5 . .
C89 C90 H90C 109.5 . .
H90A C90 H90C 109.5 . .
H90B C90 H90C 109.5 . .
C92 C91 N1 125.4(8) . .
C92 C91 C88 123.7(10) . .
N1 C91 C88 110.9(7) . .
C91 C92 C93 124.0(10) . .
C91 C92 H92 118.0 . .
C93 C92 H92 118.0 . .
N2 C93 C92 125.0(8) . .
N2 C93 C94 111.5(8) . .
C92 C93 C94 123.5(11) . .
C97 C94 C93 105.9(10) . .
C97 C94 C95 129.8(7) . .
C93 C94 C95 124.4(9) . .
C94 C95 C96 113.2(8) . .
C94 C95 H95A 108.9 . .
C96 C95 H95A 108.9 . .
C94 C95 H95B 108.9 . .
C96 C95 H95B 108.9 . .
H95A C95 H95B 107.7 . .
C95 C96 H96A 109.5 . .
C95 C96 H96B 109.5 . .
H96A C96 H96B 109.5 . .
C95 C96 H96C 109.5 . .
H96A C96 H96C 109.5 . .
H96B C96 H96C 109.5 . .
C94 C97 C100 107.8(6) . .
C94 C97 C98 126.8(10) . .
C100 C97 C98 125.4(9) . .
C97 C98 C99 112.5(7) . .
C97 C98 H98A 109.1 . .
C99 C98 H98A 109.1 . .
C97 C98 H98B 109.1 . .
C99 C98 H98B 109.1 . .
H98A C98 H98B 107.8 . .
C98 C99 H99A 109.5 . .
C98 C99 H99B 109.5 . .
H99A C99 H99B 109.5 . .
C98 C99 H99C 109.5 . .
H99A C99 H99C 109.5 . .
H99B C99 H99C 109.5 . .
C101 C100 N2 125.1(9) . .
C101 C100 C97 124.8(6) . .
N2 C100 C97 110.1(8) . .
C100 C101 C100 124.8(9) 6_575 .
C100 C101 H101 117.6 6_575 .
C100 C101 H101 117.6 . .
S1 C102 S1 178.3(16) 6_565 .
C104 C103 C104 119.7(13) 6_565 .
C104 C103 H103 120.1 6_565 .
C104 C103 H103 120.1 . .
C103 C104 C105 120.5(10) . .
C103 C104 H104 119.7 . .
C105 C104 H104 119.7 . .
C104 C105 C106 118.9(10) . .
C104 C105 H105 120.6 . .
C106 C105 H105 120.6 . .
C105 C106 H106 119.4 . .
C105 C106 H106 119.4 6_565 .
C109 C107 C108 116(3) 5_576 .
C109 C107 H107 122.1 5_576 .
C108 C107 H107 122.1 . .
C107 C108 C109 120(2) . .
C107 C108 H108 120.0 . .
C109 C108 H108 120.0 . .
C107 C109 C108 124(2) 5_576 .
C107 C109 H109 117.9 5_576 .
C108 C109 H109 117.9 . .
C91 N1 C84 104.1(7) . .
C91 N1 Ni1 128.0(4) . .
C84 N1 Ni1 127.9(7) . .

loop_
_geom_bond_atom_site_label_1
_geom_bond_atom_site_label_2
_geom_bond_distance
_geom_bond_site_symmetry_2
Y1 Y4 2.83(2) .
C1 C6 1.25(4) .
C1 C2 1.45(3) .
C1 C10 1.55(3) .
C43 C64 1.420(13) .
C43 C42 1.432(14) .
C43 C44 1.57(4) .
C2 C12 1.45(2) .
C2 C3 1.53(4) .
C3 C4 1.20(3) .
C3 C15 1.28(3) .
C4 C18 1.47(2) .
C4 C5 1.477(19) .
C5 C6 1.43(2) .
C5 C20 1.448(19) .
C6 C7 1.467(19) .
C7 C22 1.469(19) .
C7 C8 1.50(2) .
C8 C9 1.45(2) .
C8 C24 1.47(2) .
C9 C27 1.439(19) .
C9 C10 1.44(2) .
C10 C11 1.50(2) .
C11 C29 1.434(19) .
C11 C12 1.44(2) .
C12 C13 1.45(2) .
C13 C14 1.45(2) .
C13 C31 1.50(2) .
C14 C34 1.41(2) .
C14 C15 1.44(2) .
C15 C16 1.44(2) .
C16 C35 1.44(2) .
C16 C17 1.51(4) .
C17 C38 1.35(4) .
C17 C18 1.54(3) .
C18 C19 1.40(2) .
C19 C20 1.44(2) .
C19 C40 1.76(3) .
C20 C21 1.43(2) .
C21 C22 1.44(2) .
C21 C42 1.44(4) .
C22 C23 1.499(19) .
C23 C24 1.42(2) .
C23 C44 1.47(2) .
C24 C25 1.469(19) .
C25 C26 1.453(18) .
C25 C46 1.46(2) .
C26 C49 1.460(19) .
C26 C27 1.471(19) .
C27 C28 1.417(19) .
C28 C50 1.43(2) .
C28 C29 1.456(19) .
C29 C30 1.468(19) .
C30 C52 1.42(2) .
C30 C31 1.44(2) .
C31 C32 1.446(19) .
C32 C53 1.43(2) .
C32 C33 1.57(4) .
C33 C56 1.36(2) .
C33 C34 1.455(19) .
C34 C35 1.463(19) .
C35 C36 1.439(19) .
C36 C37 1.26(3) .
C36 C57 1.518(19) .
C37 C38 1.432(19) .
C37 C60 1.459(19) .
C38 C39 1.340(18) .
C39 C61 1.378(18) .
C39 C40 1.381(18) .
C40 C41 1.315(19) .
C41 C42 1.401(14) .
C41 C63 1.427(13) .
C44 C45 1.42(2) .
C45 C66 1.32(4) .
C45 C46 1.45(2) .
C46 C47 1.46(2) .
C47 C68 1.42(2) .
C47 C48 1.44(2) .
C48 C49 1.377(19) .
C48 C70 1.43(2) .
C49 C50 1.442(19) .
C50 C51 1.451(18) .
C51 C71 1.446(19) .
C51 C52 1.447(19) .
C52 C53 1.489(19) .
C53 C54 1.340(19) .
C54 C55 1.404(19) .
C54 C72 1.441(19) .
C55 C74 1.367(19) .
C55 C56 1.50(2) .
C56 C57 1.450(19) .
C57 C58 1.41(3) .
C58 C59 1.395(19) .
C58 C75 1.42(2) .
C59 C60 1.35(3) .
C59 C77 1.40(2) .
C60 C61 1.395(18) .
C61 C62 1.399(18) .
C62 C78 1.388(19) .
C62 C63 1.429(18) .
C63 C64 1.404(13) .
C64 C65 1.43(2) .
C65 C66 1.397(19) .
C65 C79 1.424(17) .
C66 C67 1.43(2) .
C67 C68 1.38(2) .
C67 C80 1.43(2) .
C68 C69 1.39(2) .
C69 C82 1.363(19) .
C69 C70 1.37(2) .
C70 C71 1.42(2) .
C71 C72 1.403(19) .
C72 C73 1.38(2) .
C73 C74 1.413(19) .
C73 C82 1.430(19) .
C74 C75 1.321(19) .
C75 C76 1.415(19) .
C76 C81 1.378(19) .
C76 C77 1.421(19) .
C77 C78 1.38(2) .
C78 C79 1.362(19) .
C79 C80 1.385(19) .
C80 C81 1.39(2) .
C81 C82 1.441(19) .
Ni1 N1 1.959(7) .
Ni1 N1 1.959(7) 6_575
Ni1 N2 1.964(7) .
Ni1 N2 1.964(7) 6_575
S1 C102 1.512(5) .
N2 C93 1.378(13) .
N2 C100 1.381(8) .
C83 C84 1.368(9) .
C83 C84 1.368(9) 6_575
C83 H83 0.9500 .
C84 N1 1.390(7) .
C84 C85 1.425(13) .
C85 C88 1.344(12) .
C85 C86 1.519(9) .
C86 C87 1.527(11) .
C86 H86A 0.9900 .
C86 H86B 0.9900 .
C87 H87A 0.9800 .
C87 H87B 0.9800 .
C87 H87C 0.9800 .
C88 C91 1.455(11) .
C88 C89 1.494(16) .
C89 C90 1.512(19) .
C89 H89A 0.9900 .
C89 H89B 0.9900 .
C90 H90A 0.9800 .
C90 H90B 0.9800 .
C90 H90C 0.9800 .
C91 C92 1.362(11) .
C91 N1 1.381(12) .
C92 C93 1.382(12) .
C92 H92 0.9500 .
C93 C94 1.445(11) .
C94 C97 1.347(14) .
C94 C95 1.504(18) .
C95 C96 1.527(19) .
C95 H95A 0.9900 .
C95 H95B 0.9900 .
C96 H96A 0.9800 .
C96 H96B 0.9800 .
C96 H96C 0.9800 .
C97 C100 1.446(14) .
C97 C98 1.518(9) .
C98 C99 1.525(12) .
C98 H98A 0.9900 .
C98 H98B 0.9900 .
C99 H99A 0.9800 .
C99 H99B 0.9800 .
C99 H99C 0.9800 .
C100 C101 1.367(10) .
C101 H101 0.9500 .
C103 C104 1.355(12) 6_565
C103 C104 1.355(12) .
C103 H103 0.9500 .
C104 C105 1.356(13) .
C104 H104 0.9500 .
C105 C106 1.359(12) .
C105 H105 0.9500 .
C106 H106 0.9500 .
C107 C109 1.32(3) 5_576
C107 C108 1.391(10) .
C107 H107 0.9500 .
C108 C109 1.392(10) .
C108 H108 0.9500 .
C109 H109 0.9500 .
